data_7103559
loop_
_publ_author_name
'Deifel, Nicholas P'
'Holman, K Travis'
'Cahill, Christopher L'

_publ_section_title
;
 PF6(-) hydrolysis as a route to unique uranium phosphate materials.
;
_journal_issue 45
_journal_name_full 'Chemical communications (Cambridge, England)'
_journal_page_first 6037
_journal_page_last 6038
_journal_paper_doi 10.1039/b813819b
_journal_year 2008
_chemical_formula_moiety 'F4 O26 P4 U5 H3, (C10 H9 N2)3'
_chemical_formula_sum 'C30 H30 F4 N6 O26 P4 U5'
_chemical_formula_weight 2280.63
_chemical_name_systematic
;
?
;
_space_group_IT_number 2
_symmetry_cell_setting triclinic
_symmetry_space_group_name_Hall '-P 1'
_symmetry_space_group_name_H-M 'P -1'
_atom_sites_solution_hydrogens geom
_atom_sites_solution_primary direct
_atom_sites_solution_secondary difmap
_audit_creation_method SHELXL-97
_cell_angle_alpha 94.727(3)
_cell_angle_beta 99.36(3)
_cell_angle_gamma 114.01(3)
_cell_formula_units_Z 2
_cell_length_a 13.274(3)
_cell_length_b 14.179(3)
_cell_length_c 14.437(3)
_cell_measurement_reflns_used 75218
_cell_measurement_temperature 293(2)
_cell_measurement_theta_max 30.2
_cell_measurement_theta_min 2.4
_cell_volume 2415.5(9)
_computing_cell_refinement 'SAINTPLUS (Bruker AXS, 2005)'
_computing_data_collection 'APEX II (Bruker AXS, 2005)'
_computing_data_reduction 'SAINTPLUS (Bruker AXS, 2005)'
_computing_publication_material 'WINGX (Farrugia, 1998)'
_computing_structure_refinement 'SHELXL-97 (Sheldrick, 1997)'
_computing_structure_solution 'SHELXS (Sheldrick, 2004)'
_diffrn_ambient_temperature 298(2)
_diffrn_measured_fraction_theta_full 0.991
_diffrn_measured_fraction_theta_max 0.913
_diffrn_measurement_device_type 'Bruker APEX II CCD'
_diffrn_measurement_method 'phi and omega scans'
_diffrn_radiation_monochromator graphite
_diffrn_radiation_source 'fine-focus sealed tube'
_diffrn_radiation_type MoK\a
_diffrn_radiation_wavelength 0.71073
_diffrn_reflns_av_R_equivalents 0.0000
_diffrn_reflns_av_sigmaI/netI 0.0508
_diffrn_reflns_limit_h_max 18
_diffrn_reflns_limit_h_min -18
_diffrn_reflns_limit_k_max 19
_diffrn_reflns_limit_k_min -19
_diffrn_reflns_limit_l_max 20
_diffrn_reflns_limit_l_min 0
_diffrn_reflns_number 13100
_diffrn_reflns_theta_full 25.00
_diffrn_reflns_theta_max 30.20
_diffrn_reflns_theta_min 1.45
_exptl_absorpt_coefficient_mu 16.947
_exptl_absorpt_correction_T_max 0.337
_exptl_absorpt_correction_T_min 0.137
_exptl_absorpt_correction_type multi-scan
_exptl_absorpt_process_details 'TWINABS, Sheldrick (2008)'
_exptl_crystal_colour yellow
_exptl_crystal_density_diffrn 3.136
_exptl_crystal_density_method 'not measured'
_exptl_crystal_description plate
_exptl_crystal_F_000 2032
_exptl_crystal_size_max 0.12
_exptl_crystal_size_mid 0.08
_exptl_crystal_size_min 0.03
_refine_diff_density_max 1.805
_refine_diff_density_min -1.616
_refine_diff_density_rms 0.277
_refine_ls_extinction_method none
_refine_ls_goodness_of_fit_ref 1.016
_refine_ls_hydrogen_treatment constr
_refine_ls_matrix_type full
_refine_ls_number_parameters 648
_refine_ls_number_reflns 13100
_refine_ls_number_restraints 0
_refine_ls_restrained_S_all 1.016
_refine_ls_R_factor_all 0.0522
_refine_ls_R_factor_gt 0.0352
_refine_ls_shift/su_max 0.003
_refine_ls_shift/su_mean 0.000
_refine_ls_structure_factor_coef Fsqd
_refine_ls_weighting_details 'calc w=1/[\s^2^(Fo^2^)+(0.0192P)^2^+14.7591P] where P=(Fo^2^+2Fc^2^)/3'
_refine_ls_weighting_scheme calc
_refine_ls_wR_factor_gt 0.0659
_refine_ls_wR_factor_ref 0.0718
_reflns_number_gt 10669
_reflns_number_total 13100
_reflns_threshold_expression >2sigma(I)
_cod_data_source_file b813819b.txt
_cod_data_source_block twin5new
_cod_database_code 7103559

loop_
_symmetry_equiv_pos_as_xyz
'x, y, z'
'-x, -y, -z'

loop_
_atom_site_label
_atom_site_type_symbol
_atom_site_fract_x
_atom_site_fract_y
_atom_site_fract_z
_atom_site_U_iso_or_equiv
_atom_site_adp_type
_atom_site_occupancy
_atom_site_symmetry_multiplicity
_atom_site_calc_flag
_atom_site_refinement_flags
_atom_site_disorder_assembly
_atom_site_disorder_group
U1 U 0.0000 0.0000 0.0000 0.01444(8) Uani 1 2 d S . .
U2 U 0.30453(2) 0.01360(2) -0.051933(19) 0.01511(6) Uani 1 1 d . . .
U3 U 0.00403(2) -0.18603(2) -0.234808(19) 0.01490(6) Uani 1 1 d . . .
U4 U -0.5000 -0.5000 -0.5000 0.01362(8) Uani 1 2 d S . .
U5 U -0.78168(2) -0.43547(2) -0.51695(2) 0.01533(6) Uani 1 1 d . . .
U6 U -0.48355(2) -0.25170(2) -0.318687(19) 0.01346(6) Uani 1 1 d . . .
P1 P -0.23054(15) -0.17059(15) -0.12962(13) 0.0146(4) Uani 1 1 d . . .
P2 P -0.28712(15) -0.37866(14) -0.32861(13) 0.0135(4) Uani 1 1 d . . .
P3 P 0.54650(16) 0.12421(15) 0.13359(14) 0.0160(4) Uani 1 1 d . . .
P4 P 0.05326(16) -0.36468(16) -0.37839(14) 0.0175(4) Uani 1 1 d . . .
F1 F -0.5783(4) -0.3828(4) -0.4615(3) 0.0260(11) Uani 1 1 d . . .
F2 F 0.1017(4) -0.0522(4) -0.0951(4) 0.0369(14) Uani 1 1 d . . .
F3 F -0.6766(4) -0.2936(4) -0.3846(3) 0.0283(11) Uani 1 1 d . . .
F4 F 0.2030(4) -0.1217(4) -0.1881(4) 0.0328(13) Uani 1 1 d . . .
O1 O -0.0010(5) -0.0991(5) 0.0670(5) 0.0301(14) Uani 1 1 d . . .
O2 O 0.2843(5) -0.0837(5) 0.0221(5) 0.0306(14) Uani 1 1 d . . .
O3 O 0.3154(5) 0.1088(5) -0.1272(4) 0.0267(13) Uani 1 1 d . . .
O4 O -0.0058(5) -0.2877(5) -0.1670(4) 0.0292(14) Uani 1 1 d . . .
O5 O 0.0163(5) -0.0804(4) -0.2972(4) 0.0273(13) Uani 1 1 d . . .
O6 O -0.5677(5) -0.5766(4) -0.4174(4) 0.0236(12) Uani 1 1 d . . .
O7 O -0.8092(5) -0.5253(5) -0.4367(4) 0.0308(14) Uani 1 1 d . . .
O8 O -0.7504(5) -0.3450(4) -0.5986(4) 0.0247(12) Uani 1 1 d . . .
O9 O -0.5349(5) -0.3434(4) -0.2425(4) 0.0267(13) Uani 1 1 d . . .
O10 O -0.2133(4) -0.0889(4) -0.0431(4) 0.0195(12) Uani 1 1 d . . .
O11 O -0.1086(4) -0.1342(4) -0.1440(4) 0.0221(12) Uani 1 1 d . . .
O12 O -0.2724(5) -0.2800(4) -0.1018(4) 0.0261(13) Uani 1 1 d . . .
O13 O -0.3081(4) -0.1674(4) -0.2185(4) 0.0216(12) Uani 1 1 d . . .
O14 O 0.4610(4) 0.1341(4) 0.0548(4) 0.0210(12) Uani 1 1 d . . .
O15 O 0.4348(4) -0.0265(4) -0.1112(4) 0.0189(11) Uani 1 1 d . . .
O16 O 0.0477(5) -0.2588(4) -0.3615(4) 0.0244(12) Uani 1 1 d . . .
O17 O 0.1429(5) -0.3682(5) -0.2930(4) 0.0281(14) Uani 1 1 d . . .
O18 O -0.1764(4) -0.2845(4) -0.3227(4) 0.0197(12) Uani 1 1 d . . .
O19 O -0.3878(4) -0.3527(4) -0.3704(4) 0.0202(12) Uani 1 1 d . . .
O20 O -0.3075(4) -0.4702(4) -0.4069(4) 0.0189(11) Uani 1 1 d . . .
O21 O -0.2995(5) -0.4149(4) -0.2332(4) 0.0236(12) Uani 1 1 d . . .
O22 O -0.5143(5) -0.1286(4) -0.2301(4) 0.0214(12) Uani 1 1 d . . .
O23 O 0.6619(5) 0.2234(4) 0.1370(4) 0.0272(13) Uani 1 1 d . . .
O24 O -0.9413(4) -0.5452(4) -0.6256(4) 0.0224(12) Uani 1 1 d . . .
O25 O -0.9066(5) -0.3766(5) -0.4698(4) 0.0232(12) Uani 1 1 d . . .
O26 O -0.4325(5) -0.1630(5) -0.3985(4) 0.0237(12) Uani 1 1 d . . .
N1 N 0.1303(7) -0.3614(7) 0.1255(6) 0.041(2) Uani 1 1 d . . .
N2 N 0.2236(7) -0.6741(7) -0.2262(6) 0.039(2) Uani 1 1 d . . .
H2 H 0.2351 -0.7126 -0.2686 0.047 Uiso 1 1 calc R . .
C1 C 0.1252(9) -0.3402(8) 0.0352(8) 0.043(3) Uani 1 1 d . . .
H1A H 0.1101 -0.2839 0.0208 0.051 Uiso 1 1 calc R . .
C2 C 0.1416(9) -0.3997(8) -0.0344(8) 0.039(2) Uani 1 1 d . . .
H2A H 0.1375 -0.3836 -0.0956 0.047 Uiso 1 1 calc R . .
C3 C 0.1649(8) -0.4852(8) -0.0147(7) 0.032(2) Uani 1 1 d . . .
C4 C 0.1683(8) -0.5047(8) 0.0785(7) 0.037(2) Uani 1 1 d . . .
H4 H 0.1824 -0.5608 0.0952 0.045 Uiso 1 1 calc R . .
C5 C 0.1511(10) -0.4418(9) 0.1460(8) 0.049(3) Uani 1 1 d . . .
H5 H 0.1541 -0.4563 0.2078 0.059 Uiso 1 1 calc R . .
C6 C 0.2539(9) -0.5724(9) -0.2289(7) 0.043(3) Uani 1 1 d . . .
H6 H 0.2877 -0.5436 -0.2777 0.052 Uiso 1 1 calc R . .
C7 C 0.2364(9) -0.5078(8) -0.1608(7) 0.038(2) Uani 1 1 d . . .
H7 H 0.2586 -0.4371 -0.1641 0.046 Uiso 1 1 calc R . .
C8 C 0.1851(7) -0.5511(7) -0.0879(6) 0.031(2) Uani 1 1 d . . .
C9 C 0.1559(9) -0.6564(8) -0.0865(8) 0.042(3) Uani 1 1 d . . .
H9 H 0.1231 -0.6874 -0.0382 0.050 Uiso 1 1 calc R . .
C10 C 0.1747(10) -0.7147(9) -0.1554(8) 0.046(3) Uani 1 1 d . . .
H10 H 0.1528 -0.7855 -0.1534 0.055 Uiso 1 1 calc R . .
N3 N -0.1170(8) 0.2250(7) -0.2622(6) 0.043(2) Uani 1 1 d . . .
H3 H -0.1072 0.2746 -0.2182 0.052 Uiso 1 1 calc R . .
N4 N -0.2161(7) -0.1846(7) -0.6264(6) 0.038(2) Uani 1 1 d . . .
C11 C -0.1691(9) 0.1248(9) -0.2512(7) 0.039(2) Uani 1 1 d . . .
H11 H -0.1947 0.1099 -0.1955 0.047 Uiso 1 1 calc R . .
C12 C -0.1859(8) 0.0437(8) -0.3191(7) 0.036(2) Uani 1 1 d . . .
H12 H -0.2195 -0.0248 -0.3079 0.043 Uiso 1 1 calc R . .
C13 C -0.1526(8) 0.0634(8) -0.4063(6) 0.031(2) Uani 1 1 d . . .
C14 C -0.0972(8) 0.1683(8) -0.4157(7) 0.035(2) Uani 1 1 d . . .
H14 H -0.0715 0.1859 -0.4708 0.043 Uiso 1 1 calc R . .
C15 C -0.0805(9) 0.2471(8) -0.3417(8) 0.041(2) Uani 1 1 d . . .
H15 H -0.0429 0.3167 -0.3484 0.050 Uiso 1 1 calc R . .
C16 C -0.2086(8) -0.2010(8) -0.5356(7) 0.039(2) Uani 1 1 d . . .
H16 H -0.2174 -0.2665 -0.5218 0.047 Uiso 1 1 calc R . .
C17 C -0.1876(8) -0.1207(8) -0.4616(7) 0.036(2) Uani 1 1 d . . .
H17 H -0.1817 -0.1326 -0.3989 0.043 Uiso 1 1 calc R . .
C18 C -0.1756(7) -0.0238(7) -0.4821(6) 0.0272(19) Uani 1 1 d . . .
C19 C -0.1861(9) -0.0094(8) -0.5778(7) 0.040(2) Uani 1 1 d . . .
H19 H -0.1788 0.0549 -0.5938 0.049 Uiso 1 1 calc R . .
C20 C -0.2073(9) -0.0913(9) -0.6475(7) 0.041(2) Uani 1 1 d . . .
H20 H -0.2157 -0.0819 -0.7108 0.049 Uiso 1 1 calc R . .
N30 N 0.5142(17) 0.4383(16) -0.0589(15) 0.023(5) Uiso 0.50 1 d P . .
N31 N 0.5516(14) 0.2000(13) -0.2634(12) 0.037(4) Uiso 0.50 1 d P . .
C30 C 0.5238(8) 0.5223(8) -0.0872(7) 0.035(2) Uiso 1 1 d . . .
C31 C 0.4920(8) 0.4049(8) 0.0257(7) 0.036(2) Uiso 1 1 d . . .
C32 C 0.516(2) 0.417(2) -0.0622(19) 0.026(6) Uiso 0.50 1 d P . .
C33 C 0.5269(14) 0.3449(13) -0.1355(12) 0.023(3) Uiso 0.50 1 d P . .
C34 C 0.5644(15) 0.2734(14) -0.1034(13) 0.029(4) Uiso 0.50 1 d P . .
C35 C 0.5012(16) 0.3473(15) -0.2338(14) 0.031(4) Uiso 0.50 1 d P . .
C36 C 0.5705(9) 0.2035(8) -0.1653(7) 0.039(2) Uiso 1 1 d . . .
C37 C 0.5171(17) 0.2722(18) -0.2932(16) 0.032(4) Uiso 0.50 1 d P . .
N40 N 0.5533(14) 0.2956(13) -0.1758(12) 0.035(4) Uiso 0.50 1 d P . .
N41 N 0.5338(19) 0.0715(18) -0.4228(17) 0.037(6) Uiso 0.50 1 d P . .
C40 C 0.5561(16) 0.1310(15) -0.2361(14) 0.035(4) Uiso 0.50 1 d P . .
C41 C 0.532(2) 0.312(2) -0.2649(19) 0.045(6) Uiso 0.50 1 d P . .
C42 C 0.5226(16) 0.2420(15) -0.3473(14) 0.031(4) Uiso 0.50 1 d P . .
C43 C 0.5341(14) 0.1493(13) -0.3312(12) 0.025(4) Uiso 0.50 1 d P . .
C44 C 0.511(2) 0.0622(18) -0.4129(17) 0.022(5) Uiso 0.50 1 d P . .
C45 C 0.5892(8) 0.0972(8) -0.4824(7) 0.035(2) Uiso 1 1 d . . .
C46 C 0.4334(9) -0.0295(8) -0.4335(8) 0.040(2) Uiso 1 1 d . . .

loop_
_atom_site_aniso_label
_atom_site_aniso_U_11
_atom_site_aniso_U_22
_atom_site_aniso_U_33
_atom_site_aniso_U_23
_atom_site_aniso_U_13
_atom_site_aniso_U_12
U1 0.00921(16) 0.01785(19) 0.01280(18) -0.00671(15) -0.00004(14) 0.00499(14)
U2 0.00990(12) 0.01910(14) 0.01372(13) -0.00560(11) 0.00065(10) 0.00588(10)
U3 0.00950(12) 0.01796(14) 0.01358(13) -0.00671(10) 0.00008(10) 0.00489(10)
U4 0.00997(17) 0.01516(18) 0.01304(18) -0.00617(14) -0.00118(13) 0.00567(14)
U5 0.01128(12) 0.01818(14) 0.01487(13) -0.00569(11) -0.00052(10) 0.00744(11)
U6 0.01027(12) 0.01550(13) 0.01249(13) -0.00472(10) -0.00049(9) 0.00581(10)
P1 0.0101(8) 0.0188(9) 0.0110(9) -0.0082(7) 0.0000(7) 0.0051(7)
P2 0.0093(8) 0.0129(9) 0.0148(9) -0.0054(7) -0.0019(7) 0.0042(7)
P3 0.0105(8) 0.0184(9) 0.0146(9) -0.0089(7) -0.0006(7) 0.0051(7)
P4 0.0120(9) 0.0211(10) 0.0158(10) -0.0081(8) -0.0005(7) 0.0070(8)
F1 0.019(2) 0.026(3) 0.030(3) -0.011(2) -0.006(2) 0.014(2)
F2 0.009(2) 0.051(3) 0.037(3) -0.028(3) 0.000(2) 0.008(2)
F3 0.013(2) 0.034(3) 0.031(3) -0.018(2) -0.0063(19) 0.012(2)
F4 0.019(2) 0.042(3) 0.028(3) -0.022(2) -0.001(2) 0.012(2)
O1 0.022(3) 0.027(3) 0.035(4) 0.001(3) -0.002(3) 0.008(3)
O2 0.031(3) 0.027(3) 0.036(4) 0.008(3) 0.014(3) 0.011(3)
O3 0.026(3) 0.032(3) 0.026(3) 0.004(3) 0.003(2) 0.016(3)
O4 0.031(3) 0.039(4) 0.023(3) 0.007(3) 0.003(3) 0.020(3)
O5 0.021(3) 0.024(3) 0.035(4) 0.004(3) 0.010(3) 0.007(2)
O6 0.020(3) 0.022(3) 0.025(3) 0.001(2) 0.007(2) 0.004(2)
O7 0.031(3) 0.039(4) 0.029(4) 0.011(3) 0.011(3) 0.020(3)
O8 0.023(3) 0.025(3) 0.026(3) 0.000(2) 0.005(2) 0.010(2)
O9 0.021(3) 0.024(3) 0.033(3) 0.006(3) 0.010(3) 0.006(2)
O10 0.007(2) 0.022(3) 0.018(3) -0.017(2) -0.002(2) 0.001(2)
O11 0.011(2) 0.030(3) 0.020(3) -0.013(2) 0.006(2) 0.006(2)
O12 0.029(3) 0.025(3) 0.018(3) 0.002(2) 0.003(2) 0.005(3)
O13 0.016(3) 0.025(3) 0.021(3) -0.003(2) -0.001(2) 0.009(2)
O14 0.011(2) 0.026(3) 0.020(3) -0.005(2) -0.005(2) 0.007(2)
O15 0.017(3) 0.017(3) 0.020(3) -0.009(2) 0.005(2) 0.007(2)
O16 0.024(3) 0.023(3) 0.025(3) -0.009(2) 0.006(2) 0.010(2)
O17 0.018(3) 0.040(4) 0.020(3) -0.010(3) -0.005(2) 0.012(3)
O18 0.012(2) 0.017(3) 0.020(3) -0.009(2) -0.004(2) 0.002(2)
O19 0.016(3) 0.023(3) 0.014(3) -0.013(2) -0.008(2) 0.008(2)
O20 0.013(2) 0.014(3) 0.025(3) -0.010(2) 0.000(2) 0.006(2)
O21 0.029(3) 0.024(3) 0.016(3) 0.002(2) 0.006(2) 0.010(3)
O22 0.024(3) 0.025(3) 0.017(3) -0.004(2) 0.002(2) 0.015(2)
O23 0.018(3) 0.024(3) 0.035(4) 0.002(3) 0.007(3) 0.005(2)
O24 0.013(3) 0.023(3) 0.021(3) -0.011(2) 0.000(2) 0.002(2)
O25 0.019(3) 0.033(3) 0.018(3) -0.010(2) -0.001(2) 0.016(3)
O26 0.024(3) 0.030(3) 0.019(3) 0.004(2) 0.002(2) 0.014(3)
N1 0.038(5) 0.037(5) 0.037(5) -0.005(4) 0.002(4) 0.010(4)
N2 0.037(5) 0.038(5) 0.037(5) 0.004(4) 0.012(4) 0.009(4)
C1 0.047(6) 0.034(6) 0.050(7) 0.012(5) 0.012(5) 0.018(5)
C2 0.042(6) 0.038(6) 0.034(6) 0.008(5) 0.008(5) 0.014(5)
C3 0.025(4) 0.043(6) 0.027(5) 0.015(4) 0.000(4) 0.014(4)
C4 0.041(6) 0.041(6) 0.031(5) 0.011(5) 0.005(4) 0.019(5)
C5 0.056(7) 0.054(7) 0.034(6) 0.012(5) 0.003(5) 0.022(6)
C6 0.043(6) 0.046(6) 0.032(6) 0.008(5) 0.004(5) 0.013(5)
C7 0.048(6) 0.034(5) 0.032(5) 0.014(4) 0.009(5) 0.014(5)
C8 0.026(4) 0.036(5) 0.023(4) 0.002(4) -0.005(4) 0.011(4)
C9 0.057(7) 0.029(5) 0.042(6) 0.017(5) 0.017(5) 0.015(5)
C10 0.056(7) 0.031(6) 0.048(7) 0.016(5) 0.018(6) 0.011(5)
N3 0.055(6) 0.049(6) 0.031(5) 0.000(4) -0.002(4) 0.032(5)
N4 0.033(4) 0.039(5) 0.029(4) -0.003(4) 0.008(3) 0.003(4)
C11 0.045(6) 0.050(7) 0.025(5) 0.011(5) 0.009(4) 0.022(5)
C12 0.035(5) 0.034(5) 0.034(5) 0.014(4) 0.009(4) 0.011(4)
C13 0.028(5) 0.041(5) 0.026(5) 0.009(4) 0.002(4) 0.017(4)
C14 0.038(5) 0.034(5) 0.039(6) 0.016(5) 0.016(4) 0.015(4)
C15 0.044(6) 0.033(5) 0.046(6) 0.011(5) 0.006(5) 0.015(5)
C16 0.042(6) 0.030(5) 0.042(6) 0.005(5) 0.004(5) 0.014(4)
C17 0.037(5) 0.037(5) 0.027(5) 0.010(4) -0.001(4) 0.011(4)
C18 0.021(4) 0.030(5) 0.026(5) 0.013(4) 0.007(3) 0.004(4)
C19 0.050(6) 0.033(5) 0.038(6) 0.017(5) 0.016(5) 0.013(5)
C20 0.041(6) 0.053(7) 0.020(5) 0.005(5) 0.004(4) 0.012(5)

loop_
_atom_type_symbol
_atom_type_description
_atom_type_scat_dispersion_real
_atom_type_scat_dispersion_imag
_atom_type_scat_source
C C 0.0033 0.0016 'International Tables Vol C Tables 4.2.6.8 and 6.1.1.4'
N N 0.0061 0.0033 'International Tables Vol C Tables 4.2.6.8 and 6.1.1.4'
O O 0.0106 0.0060 'International Tables Vol C Tables 4.2.6.8 and 6.1.1.4'
P P 0.1023 0.0942 'International Tables Vol C Tables 4.2.6.8 and 6.1.1.4'
U U -9.6767 9.6646 'International Tables Vol C Tables 4.2.6.8 and 6.1.1.4'
H H 0.0000 0.0000 'International Tables Vol C Tables 4.2.6.8 and 6.1.1.4'
F F 0.0171 0.0103 'International Tables Vol C Tables 4.2.6.8 and 6.1.1.4'

loop_
_geom_angle_atom_site_label_1
_geom_angle_atom_site_label_2
_geom_angle_atom_site_label_3
_geom_angle
_geom_angle_site_symmetry_1
_geom_angle_site_symmetry_3
_geom_angle_publ_flag
O1 U1 O1 180.0(5) 2 . ?
O1 U1 F2 92.0(3) 2 . ?
O1 U1 F2 88.0(3) . . ?
O1 U1 F2 88.0(3) 2 2 ?
O1 U1 F2 92.0(3) . 2 ?
F2 U1 F2 180.0(2) . 2 ?
O1 U1 O11 89.7(2) 2 . ?
O1 U1 O11 90.3(2) . . ?
F2 U1 O11 62.16(16) . . ?
F2 U1 O11 117.84(16) 2 . ?
O1 U1 O11 90.3(2) 2 2 ?
O1 U1 O11 89.7(2) . 2 ?
F2 U1 O11 117.84(16) . 2 ?
F2 U1 O11 62.16(16) 2 2 ?
O11 U1 O11 180.00(19) . 2 ?
O1 U1 O10 89.3(2) 2 2 ?
O1 U1 O10 90.7(2) . 2 ?
F2 U1 O10 61.02(16) . 2 ?
F2 U1 O10 118.98(16) 2 2 ?
O11 U1 O10 123.10(16) . 2 ?
O11 U1 O10 56.90(16) 2 2 ?
O1 U1 O10 90.7(2) 2 . ?
O1 U1 O10 89.3(2) . . ?
F2 U1 O10 118.98(16) . . ?
F2 U1 O10 61.02(16) 2 . ?
O11 U1 O10 56.90(16) . . ?
O11 U1 O10 123.10(16) 2 . ?
O10 U1 O10 180.00(12) 2 . ?
O1 U1 P1 93.3(2) 2 . ?
O1 U1 P1 86.7(2) . . ?
F2 U1 P1 90.19(12) . . ?
F2 U1 P1 89.81(12) 2 . ?
O11 U1 P1 28.39(12) . . ?
O11 U1 P1 151.61(12) 2 . ?
O10 U1 P1 151.19(11) 2 . ?
O10 U1 P1 28.81(11) . . ?
O1 U1 P1 86.7(2) 2 2 ?
O1 U1 P1 93.3(2) . 2 ?
F2 U1 P1 89.81(12) . 2 ?
F2 U1 P1 90.19(12) 2 2 ?
O11 U1 P1 151.61(12) . 2 ?
O11 U1 P1 28.39(12) 2 2 ?
O10 U1 P1 28.81(11) 2 2 ?
O10 U1 P1 151.19(11) . 2 ?
P1 U1 P1 180.00(6) . 2 ?
O2 U2 O3 176.4(3) . . ?
O2 U2 O14 92.6(3) . . ?
O3 U2 O14 90.0(2) . . ?
O2 U2 O15 91.0(2) . . ?
O3 U2 O15 91.9(2) . . ?
O14 U2 O15 83.13(19) . . ?
O2 U2 F4 89.5(3) . . ?
O3 U2 F4 89.2(2) . . ?
O14 U2 F4 155.97(17) . . ?
O15 U2 F4 72.89(17) . . ?
O2 U2 F2 87.6(2) . . ?
O3 U2 F2 88.8(2) . . ?
O14 U2 F2 142.68(17) . . ?
O15 U2 F2 134.19(17) . . ?
F4 U2 F2 61.31(16) . . ?
O2 U2 O10 88.8(2) . 2 ?
O3 U2 O10 89.0(2) . 2 ?
O14 U2 O10 80.91(17) . 2 ?
O15 U2 O10 164.02(17) . 2 ?
F4 U2 O10 123.08(16) . 2 ?
F2 U2 O10 61.77(16) . 2 ?
O5 U3 O4 177.2(3) . . ?
O5 U3 O16 87.3(2) . . ?
O4 U3 O16 95.0(2) . . ?
O5 U3 O18 90.7(2) . . ?
O4 U3 O18 91.1(2) . . ?
O16 U3 O18 81.45(19) . . ?
O5 U3 F4 91.8(2) . . ?
O4 U3 F4 87.3(2) . . ?
O16 U3 F4 77.63(18) . . ?
O18 U3 F4 158.80(17) . . ?
O5 U3 O11 87.6(2) . . ?
O4 U3 O11 90.8(2) . . ?
O16 U3 O11 158.43(19) . . ?
O18 U3 O11 77.67(18) . . ?
F4 U3 O11 123.48(17) . . ?
O5 U3 F2 85.4(2) . . ?
O4 U3 F2 91.9(2) . . ?
O16 U3 F2 138.25(18) . . ?
O18 U3 F2 139.58(16) . . ?
F4 U3 F2 61.62(15) . . ?
O11 U3 F2 62.00(16) . . ?
O6 U4 O6 180.000(1) 2_444 . ?
O6 U4 F1 91.5(2) 2_444 . ?
O6 U4 F1 88.5(2) . . ?
O6 U4 F1 88.5(2) 2_444 2_444 ?
O6 U4 F1 91.5(2) . 2_444 ?
F1 U4 F1 180.000(1) . 2_444 ?
O6 U4 O19 89.9(2) 2_444 . ?
O6 U4 O19 90.1(2) . . ?
F1 U4 O19 62.54(16) . . ?
F1 U4 O19 117.46(17) 2_444 . ?
O6 U4 O19 90.1(2) 2_444 2_444 ?
O6 U4 O19 89.9(2) . 2_444 ?
F1 U4 O19 117.46(17) . 2_444 ?
F1 U4 O19 62.54(16) 2_444 2_444 ?
O19 U4 O19 180.0(2) . 2_444 ?
O6 U4 O20 91.1(2) 2_444 2_444 ?
O6 U4 O20 88.9(2) . 2_444 ?
F1 U4 O20 60.37(16) . 2_444 ?
F1 U4 O20 119.63(16) 2_444 2_444 ?
O19 U4 O20 122.90(17) . 2_444 ?
O19 U4 O20 57.10(17) 2_444 2_444 ?
O6 U4 O20 88.9(2) 2_444 . ?
O6 U4 O20 91.1(2) . . ?
F1 U4 O20 119.63(16) . . ?
F1 U4 O20 60.37(16) 2_444 . ?
O19 U4 O20 57.10(17) . . ?
O19 U4 O20 122.90(17) 2_444 . ?
O20 U4 O20 180.000(1) 2_444 . ?
O6 U4 P2 87.10(19) 2_444 2_444 ?
O6 U4 P2 92.90(19) . 2_444 ?
F1 U4 P2 88.93(12) . 2_444 ?
F1 U4 P2 91.07(12) 2_444 2_444 ?
O19 U4 P2 151.24(13) . 2_444 ?
O19 U4 P2 28.76(13) 2_444 2_444 ?
O20 U4 P2 28.75(12) 2_444 2_444 ?
O20 U4 P2 151.25(12) . 2_444 ?
O6 U4 P2 92.90(19) 2_444 . ?
O6 U4 P2 87.10(19) . . ?
F1 U4 P2 91.07(12) . . ?
F1 U4 P2 88.93(12) 2_444 . ?
O19 U4 P2 28.76(13) . . ?
O19 U4 P2 151.24(13) 2_444 . ?
O20 U4 P2 151.25(12) 2_444 . ?
O20 U4 P2 28.75(12) . . ?
P2 U4 P2 180.0 2_444 . ?
O7 U5 O8 178.4(3) . . ?
O7 U5 O24 91.5(3) . . ?
O8 U5 O24 89.2(2) . . ?
O7 U5 O25 90.8(2) . . ?
O8 U5 O25 90.7(2) . . ?
O24 U5 O25 80.97(19) . . ?
O7 U5 F3 89.7(3) . . ?
O8 U5 F3 90.4(2) . . ?
O24 U5 F3 153.57(17) . . ?
O25 U5 F3 72.61(17) . . ?
O7 U5 O20 88.2(2) . 2_444 ?
O8 U5 O20 90.4(2) . 2_444 ?
O24 U5 O20 84.80(18) . 2_444 ?
O25 U5 O20 165.71(18) . 2_444 ?
F3 U5 O20 121.63(16) . 2_444 ?
O7 U5 F1 89.3(2) . . ?
O8 U5 F1 89.3(2) . . ?
O24 U5 F1 145.48(17) . . ?
O25 U5 F1 133.53(17) . . ?
F3 U5 F1 60.92(15) . . ?
O20 U5 F1 60.73(16) 2_444 . ?
O9 U6 O26 178.0(3) . . ?
O9 U6 O22 91.8(2) . . ?
O26 U6 O22 90.2(2) . . ?
O9 U6 O13 92.8(2) . . ?
O26 U6 O13 88.1(2) . . ?
O22 U6 O13 81.20(19) . . ?
O9 U6 F3 86.5(2) . . ?
O26 U6 F3 93.3(2) . . ?
O22 U6 F3 77.48(18) . . ?
O13 U6 F3 158.64(17) . . ?
O9 U6 O19 87.4(2) . . ?
O26 U6 O19 91.0(2) . . ?
O22 U6 O19 159.33(18) . . ?
O13 U6 O19 78.21(18) . . ?
F3 U6 O19 123.04(16) . . ?
O9 U6 F1 93.1(2) . . ?
O26 U6 F1 85.1(2) . . ?
O22 U6 F1 138.52(17) . . ?
O13 U6 F1 139.53(17) . . ?
F3 U6 F1 61.76(15) . . ?
O19 U6 F1 62.11(16) . . ?
O13 P1 O12 111.8(3) . . ?
O13 P1 O11 110.7(3) . . ?
O12 P1 O11 110.1(3) . . ?
O13 P1 O10 113.2(3) . . ?
O12 P1 O10 109.5(3) . . ?
O11 P1 O10 101.0(3) . . ?
O13 P1 U1 132.7(2) . . ?
O12 P1 U1 115.4(2) . . ?
O11 P1 U1 50.0(2) . . ?
O10 P1 U1 51.72(19) . . ?
O18 P2 O21 112.7(3) . . ?
O18 P2 O20 112.5(3) . . ?
O21 P2 O20 111.4(3) . . ?
O18 P2 O19 109.4(3) . . ?
O21 P2 O19 110.6(3) . . ?
O20 P2 O19 99.5(3) . . ?
O18 P2 U4 131.3(2) . . ?
O21 P2 U4 115.8(2) . . ?
O20 P2 U4 51.7(2) . . ?
O19 P2 U4 48.69(19) . . ?
O15 P3 O22 110.3(3) 2_655 2 ?
O15 P3 O14 112.8(3) 2_655 . ?
O22 P3 O14 111.9(3) 2 . ?
O15 P3 O23 107.8(3) 2_655 . ?
O22 P3 O23 109.2(3) 2 . ?
O14 P3 O23 104.5(3) . . ?
O25 P4 O24 113.8(3) 1_655 2_444 ?
O25 P4 O16 110.4(3) 1_655 . ?
O24 P4 O16 111.2(3) 2_444 . ?
O25 P4 O17 107.6(3) 1_655 . ?
O24 P4 O17 105.0(3) 2_444 . ?
O16 P4 O17 108.6(3) . . ?
U4 F1 U6 118.37(18) . . ?
U4 F1 U5 119.71(19) . . ?
U6 F1 U5 116.74(18) . . ?
U1 F2 U2 122.0(2) . . ?
U1 F2 U3 120.58(19) . . ?
U2 F2 U3 117.29(18) . . ?
U6 F3 U5 120.01(18) . . ?
U3 F4 U2 119.75(19) . . ?
P1 O10 U2 145.7(3) . 2 ?
P1 O10 U1 99.5(2) . . ?
U2 O10 U1 114.63(19) 2 . ?
P1 O11 U3 141.5(3) . . ?
P1 O11 U1 101.7(2) . . ?
U3 O11 U1 115.2(2) . . ?
P1 O13 U6 145.5(3) . . ?
P3 O14 U2 133.0(3) . . ?
P3 O15 U2 136.7(3) 2_655 . ?
P4 O16 U3 129.1(3) . . ?
P2 O18 U3 145.5(3) . . ?
P2 O19 U6 138.4(3) . . ?
P2 O19 U4 102.6(3) . . ?
U6 O19 U4 115.7(2) . . ?
P2 O20 U5 144.6(3) . 2_444 ?
P2 O20 U4 99.5(2) . . ?
U5 O20 U4 114.6(2) 2_444 . ?
P3 O22 U6 132.3(3) 2 . ?
P4 O24 U5 135.4(3) 2_444 . ?
P4 O25 U5 136.1(3) 1_455 . ?
C5 N1 C1 119.4(9) . . ?
C6 N2 C10 118.3(10) . . ?
C2 C1 N1 121.3(10) . . ?
C1 C2 C3 120.7(10) . . ?
C4 C3 C2 116.0(9) . . ?
C4 C3 C8 121.4(9) . . ?
C2 C3 C8 122.6(9) . . ?
C5 C4 C3 120.7(10) . . ?
N1 C5 C4 121.8(10) . . ?
N2 C6 C7 122.2(10) . . ?
C8 C7 C6 118.9(9) . . ?
C9 C8 C7 117.4(9) . . ?
C9 C8 C3 122.1(9) . . ?
C7 C8 C3 120.5(9) . . ?
C10 C9 C8 120.5(10) . . ?
N2 C10 C9 122.7(10) . . ?
C15 N3 C11 119.4(9) . . ?
C20 N4 C16 120.1(9) . . ?
N3 C11 C12 122.2(9) . . ?
C11 C12 C13 120.4(9) . . ?
C14 C13 C12 116.4(9) . . ?
C14 C13 C18 122.8(8) . . ?
C12 C13 C18 120.8(9) . . ?
C13 C14 C15 119.7(9) . . ?
N3 C15 C14 121.9(10) . . ?
N4 C16 C17 120.8(9) . . ?
C18 C17 C16 119.6(9) . . ?
C17 C18 C19 118.4(9) . . ?
C17 C18 C13 121.4(8) . . ?
C19 C18 C13 120.2(8) . . ?
C20 C19 C18 119.4(9) . . ?
N4 C20 C19 121.6(9) . . ?
C30 N30 C31 130.0(18) . . ?
C30 N30 C33 118.0(16) . . ?
C31 N30 C33 112.0(15) . . ?
C43 N31 C40 80.7(18) . . ?
C43 N31 C37 100.8(19) . . ?
C40 N31 C37 164(2) . . ?
C43 N31 C36 143.3(18) . . ?
C40 N31 C36 62.7(14) . . ?
C37 N31 C36 113.9(16) . . ?
C43 N31 C42 65.6(15) . . ?
C40 N31 C42 146(2) . . ?
C37 N31 C42 36.5(11) . . ?
C36 N31 C42 150.3(16) . . ?
C43 N31 C41 118.6(18) . . ?
C40 N31 C41 158(2) . . ?
C37 N31 C41 18.5(13) . . ?
C36 N31 C41 97.2(14) . . ?
C42 N31 C41 53.2(13) . . ?
C43 N31 N40 162.4(18) . . ?
C40 N31 N40 114.4(17) . . ?
C37 N31 N40 62.2(13) . . ?
C36 N31 N40 52.2(9) . . ?
C42 N31 N40 98.2(13) . . ?
C41 N31 N40 45.0(11) . . ?
N30 C30 C31 117.0(13) . 2_665 ?
N30 C30 C32 5.9(18) . . ?
C31 C30 C32 122.9(13) 2_665 . ?
C32 C31 N30 12.8(15) . . ?
C32 C31 C30 125.7(14) . 2_665 ?
N30 C31 C30 112.9(11) . 2_665 ?
C31 C32 C33 131(2) . . ?
C31 C32 C30 111.4(19) . . ?
C33 C32 C30 117.7(19) . . ?
N40 C33 C34 52.6(13) . . ?
N40 C33 C35 68.7(15) . . ?
C34 C33 C35 120.5(16) . . ?
N40 C33 C32 166(2) . . ?
C34 C33 C32 116.8(17) . . ?
C35 C33 C32 122.7(18) . . ?
N40 C33 N30 167.9(19) . . ?
C34 C33 N30 122.6(15) . . ?
C35 C33 N30 116.9(15) . . ?
C32 C33 N30 6.2(15) . . ?
N40 C33 C41 42.7(13) . . ?
C34 C33 C41 95.2(14) . . ?
C35 C33 C41 26.3(10) . . ?
C32 C33 C41 147.3(17) . . ?
N30 C33 C41 141.1(15) . . ?
N40 C34 C36 71.3(14) . . ?
N40 C34 C33 49.5(12) . . ?
C36 C34 C33 119.5(16) . . ?
C41 C35 C33 109(3) . . ?
C41 C35 C37 16(2) . . ?
C33 C35 C37 114.7(17) . . ?
C41 C35 N40 65(2) . . ?
C33 C35 N40 44.3(10) . . ?
C37 C35 N40 70.9(14) . . ?
C34 C36 C40 168.3(15) . . ?
C34 C36 N31 125.4(13) . . ?
C40 C36 N31 48.0(11) . . ?
C34 C36 N40 48.0(10) . . ?
C40 C36 N40 125.0(13) . . ?
N31 C36 N40 77.6(11) . . ?
C41 C37 C42 148(5) . . ?
C41 C37 N31 117(4) . . ?
C42 C37 N31 78(2) . . ?
C41 C37 C35 24(3) . . ?
C42 C37 C35 156(3) . . ?
N31 C37 C35 125.7(19) . . ?
C41 C37 N40 49(3) . . ?
C42 C37 N40 147(3) . . ?
N31 C37 N40 71.2(13) . . ?
C35 C37 N40 54.9(12) . . ?
C41 C37 C43 149(4) . . ?
C42 C37 C43 45.2(18) . . ?
N31 C37 C43 34.7(10) . . ?
C35 C37 C43 158.8(17) . . ?
N40 C37 C43 105.8(13) . . ?
C33 N40 C34 77.9(17) . . ?
C33 N40 C41 104(2) . . ?
C34 N40 C41 174(2) . . ?
C33 N40 C35 67.0(15) . . ?
C34 N40 C35 143.5(19) . . ?
C41 N40 C35 37.6(12) . . ?
C33 N40 C36 136.6(18) . . ?
C34 N40 C36 60.6(13) . . ?
C41 N40 C36 115.9(18) . . ?
C35 N40 C36 147.8(16) . . ?
C33 N40 C37 120.5(18) . . ?
C34 N40 C37 154.7(19) . . ?
C41 N40 C37 20.4(13) . . ?
C35 N40 C37 54.2(12) . . ?
C36 N40 C37 96.4(13) . . ?
C33 N40 N31 161.5(18) . . ?
C34 N40 N31 110.7(16) . . ?
C41 N40 N31 65.7(15) . . ?
C35 N40 N31 100.5(14) . . ?
C36 N40 N31 50.2(8) . . ?
C37 N40 N31 46.6(10) . . ?
C45 N41 C46 124.3(19) . . ?
C45 N41 C43 126.5(19) . . ?
C46 N41 C43 107.4(15) . . ?
N31 C40 C36 69.3(15) . . ?
N31 C40 C43 49.5(13) . . ?
C36 C40 C43 118.8(17) . . ?
C37 C41 C35 139(5) . . ?
C37 C41 N40 110(4) . . ?
C35 C41 N40 77(2) . . ?
C37 C41 C42 19(3) . . ?
C35 C41 C42 149(3) . . ?
N40 C41 C42 123(2) . . ?
C37 C41 N31 45(3) . . ?
C35 C41 N31 139(3) . . ?
N40 C41 N31 69.4(15) . . ?
C42 C41 N31 54.1(13) . . ?
C37 C41 C33 135(4) . . ?
C35 C41 C33 44.3(19) . . ?
N40 C41 C33 33.0(11) . . ?
C42 C41 C33 153(2) . . ?
N31 C41 C33 101.2(14) . . ?
C37 C42 C43 108(2) . . ?
C37 C42 C41 13(2) . . ?
C43 C42 C41 117.3(18) . . ?
C37 C42 N31 65(2) . . ?
C43 C42 N31 44.8(11) . . ?
C41 C42 N31 72.7(15) . . ?
N31 C43 C42 69.6(15) . . ?
N31 C43 C40 49.9(13) . . ?
C42 C43 C40 119.2(17) . . ?
N31 C43 C44 168(2) . . ?
C42 C43 C44 122.1(17) . . ?
C40 C43 C44 118.4(17) . . ?
N31 C43 N41 167.4(19) . . ?
C42 C43 N41 118.6(16) . . ?
C40 C43 N41 121.9(16) . . ?
C44 C43 N41 11.3(13) . . ?
N31 C43 C37 44.6(13) . . ?
C42 C43 C37 26.4(10) . . ?
C40 C43 C37 93.3(14) . . ?
C44 C43 C37 146.5(16) . . ?
N41 C43 C37 144.8(15) . . ?
C46 C44 C45 117.0(17) . . ?
C46 C44 C43 129(2) . . ?
C45 C44 C43 113.6(17) . . ?
N41 C45 C46 121.5(15) . 2_654 ?
N41 C45 C44 4.3(18) . . ?
C46 C45 C44 118.8(12) 2_654 . ?
C44 C46 C45 124.1(14) . 2_654 ?
C44 C46 N41 10.6(16) . . ?
C45 C46 N41 114.0(12) 2_654 . ?

loop_
_geom_bond_atom_site_label_1
_geom_bond_atom_site_label_2
_geom_bond_distance
_geom_bond_site_symmetry_2
_geom_bond_publ_flag
U1 O1 1.767(6) 2 ?
U1 O1 1.767(6) . ?
U1 F2 2.346(4) . ?
U1 F2 2.346(4) 2 ?
U1 O11 2.482(5) . ?
U1 O11 2.482(5) 2 ?
U1 O10 2.527(5) 2 ?
U1 O10 2.527(5) . ?
U1 P1 3.175(2) . ?
U1 P1 3.175(2) 2 ?
U2 O2 1.776(6) . ?
U2 O3 1.777(6) . ?
U2 O14 2.290(5) . ?
U2 O15 2.290(5) . ?
U2 F4 2.403(5) . ?
U2 F2 2.413(5) . ?
U2 O10 2.417(5) 2 ?
U3 O5 1.776(6) . ?
U3 O4 1.781(6) . ?
U3 O16 2.295(5) . ?
U3 O18 2.301(5) . ?
U3 F4 2.371(5) . ?
U3 O11 2.422(5) . ?
U3 F2 2.422(5) . ?
U4 O6 1.782(6) 2_444 ?
U4 O6 1.782(6) . ?
U4 F1 2.365(4) . ?
U4 F1 2.365(4) 2_444 ?
U4 O19 2.450(5) . ?
U4 O19 2.450(5) 2_444 ?
U4 O20 2.535(5) 2_444 ?
U4 O20 2.535(5) . ?
U4 P2 3.183(2) 2_444 ?
U4 P2 3.183(2) . ?
U5 O7 1.761(6) . ?
U5 O8 1.784(6) . ?
U5 O24 2.281(5) . ?
U5 O25 2.305(5) . ?
U5 F3 2.420(5) . ?
U5 O20 2.422(5) 2_444 ?
U5 F1 2.459(5) . ?
U6 O9 1.767(6) . ?
U6 O26 1.780(6) . ?
U6 O22 2.288(5) . ?
U6 O13 2.302(5) . ?
U6 F3 2.387(4) . ?
U6 O19 2.415(5) . ?
U6 F1 2.431(5) . ?
P1 O13 1.525(6) . ?
P1 O12 1.534(6) . ?
P1 O11 1.541(5) . ?
P1 O10 1.552(5) . ?
P2 O18 1.514(5) . ?
P2 O21 1.520(6) . ?
P2 O20 1.552(5) . ?
P2 O19 1.569(5) . ?
P3 O15 1.523(5) 2_655 ?
P3 O22 1.527(6) 2 ?
P3 O14 1.528(5) . ?
P3 O23 1.593(6) . ?
P4 O25 1.523(6) 1_655 ?
P4 O24 1.530(6) 2_444 ?
P4 O16 1.534(6) . ?
P4 O17 1.588(6) . ?
O10 U2 2.417(5) 2 ?
O15 P3 1.523(5) 2_655 ?
O20 U5 2.422(5) 2_444 ?
O22 P3 1.527(6) 2 ?
O24 P4 1.530(6) 2_444 ?
O25 P4 1.523(6) 1_455 ?
N1 C5 1.322(13) . ?
N1 C1 1.358(13) . ?
N2 C6 1.336(13) . ?
N2 C10 1.343(13) . ?
C1 C2 1.360(14) . ?
C2 C3 1.406(13) . ?
C3 C4 1.393(13) . ?
C3 C8 1.482(13) . ?
C4 C5 1.376(15) . ?
C6 C7 1.400(14) . ?
C7 C8 1.396(13) . ?
C8 C9 1.384(13) . ?
C9 C10 1.359(15) . ?
N3 C15 1.329(13) . ?
N3 C11 1.340(13) . ?
N4 C20 1.345(13) . ?
N4 C16 1.345(13) . ?
C11 C12 1.367(14) . ?
C12 C13 1.412(13) . ?
C13 C14 1.396(13) . ?
C13 C18 1.477(13) . ?
C14 C15 1.400(14) . ?
C16 C17 1.400(14) . ?
C17 C18 1.381(12) . ?
C18 C19 1.405(13) . ?
C19 C20 1.375(14) . ?
N30 C30 1.26(2) . ?
N30 C31 1.38(2) . ?
N30 C33 1.73(3) . ?
N31 C43 1.10(2) . ?
N31 C40 1.10(2) . ?
N31 C37 1.35(3) . ?
N31 C36 1.390(19) . ?
N31 C42 1.46(2) . ?
N31 C41 1.72(3) . ?
N31 N40 1.77(2) . ?
C30 C31 1.408(13) 2_665 ?
C30 C32 1.53(3) . ?
C31 C32 1.36(3) . ?
C31 C30 1.408(13) 2_665 ?
C32 C33 1.48(3) . ?
C33 N40 1.07(2) . ?
C33 C34 1.38(2) . ?
C33 C35 1.41(2) . ?
C33 C41 1.91(3) . ?
C34 N40 1.12(2) . ?
C34 C36 1.32(2) . ?
C35 C41 0.89(3) . ?
C35 C37 1.42(3) . ?
C35 N40 1.43(2) . ?
C36 C40 1.32(2) . ?
C36 N40 1.430(18) . ?
C37 C41 0.61(3) . ?
C37 C42 0.89(2) . ?
C37 N40 1.65(3) . ?
C37 C43 1.90(3) . ?
N40 C41 1.33(3) . ?
N41 C45 1.20(2) . ?
N41 C46 1.48(2) . ?
N41 C43 1.65(3) . ?
C40 C43 1.42(3) . ?
C41 C42 1.44(3) . ?
C42 C43 1.42(2) . ?
C43 C44 1.53(3) . ?
C44 C46 1.26(2) . ?
C44 C45 1.52(2) . ?
C45 C46 1.393(14) 2_654 ?
C46 C45 1.393(14) 2_654 ?
